data_1556821
loop_
_publ_author_name
'Sanjuan-Szklarz, W Fabiola'
'Hoser, Anna A.'
'Gutmann, Matthias'
'Madsen, Anders \/Ostergaard'
'Wo\'zniak, Krzysztof'

_publ_section_title
;
 Yes, one can obtain better quality structures from routine X-ray data
 collection.
;
_journal_issue 'Pt 1'
_journal_name_full IUCrJ
_journal_page_first 61
_journal_page_last 70
_journal_paper_doi 10.1107/S2052252515020941
_journal_volume 3
_journal_year 2016
_chemical_formula_sum 'C20 H30 Fe'
_chemical_formula_weight 326.29
_space_group_IT_number 64
_space_group_name_Hall '-C 2ac 2'
_space_group_name_H-M_alt 'C m c e'
_atom_sites_solution_hydrogens geom
_atom_sites_solution_primary direct
_atom_sites_solution_secondary difmap
_audit_creation_date 2008-07-30T15:42
_audit_creation_method SHELXL-97
_audit_update_record ' 2008-07-30T15:42  Initial CIF as created by GSAS2CIF'
_cell_angle_alpha 90.00
_cell_angle_beta 90.00
_cell_angle_gamma 90.00
_cell_formula_units_Z 4
_cell_length_a 15.0905(10)
_cell_length_b 11.4741(8)
_cell_length_c 9.9484(6)
_cell_measurement_temperature 90(2)
_cell_volume 1722.6(2)
_computing_structure_refinement 'SHELXL-97 (Sheldrick, 1997)'
_computing_structure_solution 'SHELXS-97 (Sheldrick, 1990)'
_diffrn_ambient_temperature 90(2)
_diffrn_measured_fraction_theta_full 0.961
_diffrn_measured_fraction_theta_max 0.961
_diffrn_radiation_monochromator graphite
_diffrn_radiation_source 'fine-focus sealed tube'
_diffrn_radiation_type MoK\a
_diffrn_radiation_wavelength 0.71073
_diffrn_reflns_av_R_equivalents 0.0000
_diffrn_reflns_av_sigmaI/netI 0.0090
_diffrn_reflns_limit_h_max 17
_diffrn_reflns_limit_h_min 0
_diffrn_reflns_limit_k_max 13
_diffrn_reflns_limit_k_min 0
_diffrn_reflns_limit_l_max 11
_diffrn_reflns_limit_l_min 0
_diffrn_reflns_number 763
_diffrn_reflns_theta_full 25.00
_diffrn_reflns_theta_max 25.00
_diffrn_reflns_theta_min 3.03
_exptl_absorpt_coefficient_mu 0.868
_exptl_crystal_density_diffrn 1.258
_exptl_crystal_density_method 'not measured'
_exptl_crystal_F_000 704
_refine_diff_density_max 0.345
_refine_diff_density_min -0.210
_refine_diff_density_rms 0.043
_refine_ls_extinction_method none
_refine_ls_goodness_of_fit_all 2.62
_refine_ls_goodness_of_fit_ref 1.505
_refine_ls_hydrogen_treatment mixed
_refine_ls_matrix_type full
_refine_ls_number_parameters 84
_refine_ls_number_reflns 763
_refine_ls_number_restraints 0
_refine_ls_restrained_S_all 1.505
_refine_ls_R_factor_all 0.0214
_refine_ls_R_factor_gt 0.0210
_refine_ls_shift/su_max 0.042
_refine_ls_shift/su_mean 0.009
_refine_ls_structure_factor_coef Fsqd
_refine_ls_weighting_details 'calc w=1/[\s^2^(Fo^2^)+(0.0332P)^2^+0.5477P] where P=(Fo^2^+2Fc^2^)/3'
_refine_ls_weighting_scheme calc
_refine_ls_wR_factor_gt 0.0652
_refine_ls_wR_factor_ref 0.0656
_reflns_number_gt 736
_reflns_number_total 763
_reflns_threshold_expression >2sigma(I)
_cod_data_source_file fc5011.cif
_cod_data_source_block FC_IAM_50
_cod_database_code 1556821

loop_
_symmetry_equiv_pos_as_xyz
'x, y, z'
'-x, -y+1/2, z+1/2'
'-x, y+1/2, -z+1/2'
'x, -y, -z'
'x+1/2, y+1/2, z'
'-x+1/2, -y+1, z+1/2'
'-x+1/2, y+1, -z+1/2'
'x+1/2, -y+1/2, -z'
'-x, -y, -z'
'x, y-1/2, -z-1/2'
'x, -y-1/2, z-1/2'
'-x, y, z'
'-x+1/2, -y+1/2, -z'
'x+1/2, y, -z-1/2'
'x+1/2, -y, z-1/2'
'-x+1/2, y+1/2, z'

loop_
_atom_site_label
_atom_site_type_symbol
_atom_site_fract_x
_atom_site_fract_y
_atom_site_fract_z
_atom_site_U_iso_or_equiv
_atom_site_adp_type
_atom_site_occupancy
_atom_site_symmetry_multiplicity
_atom_site_calc_flag
_atom_site_refinement_flags
Fe1 Fe 0.0000 0.0000 0.0000 0.01027(18) Uani 1 4 d S
C1 C 0.0000 -0.17490(15) 0.04245(19) 0.0178(4) Uani 1 2 d S
C2 C -0.07658(8) -0.12036(11) 0.09889(12) 0.0164(3) Uani 1 1 d .
C3 C -0.04738(8) -0.03187(12) 0.18988(13) 0.0137(3) Uani 1 1 d .
C4 C 0.0000 -0.27283(17) -0.0577(2) 0.0295(5) Uani 1 2 d S
C5 C -0.17105(9) -0.15349(15) 0.07229(16) 0.0278(4) Uani 1 1 d .
C6 C -0.10580(9) 0.04373(13) 0.27454(14) 0.0215(3) Uani 1 1 d .
H1 H 0.0000 -0.347(3) -0.012(2) 0.030(8) Uiso 1 2 d S
H2 H -0.0483(12) -0.270(2) -0.116(2) 0.053(6) Uiso 1 1 d .
H4 H -0.1783(14) -0.1796(18) -0.017(2) 0.034(5) Uiso 1 1 d .
H3 H -0.1898(11) -0.2136(16) 0.1353(19) 0.036(5) Uiso 1 1 d .
H5 H -0.2103(12) -0.0870(18) 0.0805(19) 0.038(5) Uiso 1 1 d .
H7 H -0.1628(12) 0.0588(16) 0.2280(17) 0.028(4) Uiso 1 1 d .
H6 H -0.1158(14) 0.0072(16) 0.360(3) 0.032(5) Uiso 1 1 d .
H8 H -0.0772(13) 0.1185(19) 0.293(2) 0.038(5) Uiso 1 1 d .

loop_
_atom_site_aniso_label
_atom_site_aniso_U_11
_atom_site_aniso_U_22
_atom_site_aniso_U_33
_atom_site_aniso_U_23
_atom_site_aniso_U_13
_atom_site_aniso_U_12
Fe1 0.0127(2) 0.0096(3) 0.0085(3) -0.00015(10) 0.000 0.000
C1 0.0325(10) 0.0102(9) 0.0106(8) 0.0016(7) 0.000 0.000
C2 0.0208(6) 0.0154(6) 0.0130(6) 0.0040(5) -0.0021(5) -0.0049(5)
C3 0.0161(7) 0.0145(6) 0.0104(6) 0.0033(5) 0.0017(5) -0.0010(5)
C4 0.0609(15) 0.0125(10) 0.0151(10) -0.0021(8) 0.000 0.000
C5 0.0251(8) 0.0301(8) 0.0282(8) 0.0090(6) -0.0081(6) -0.0141(6)
C6 0.0237(7) 0.0243(8) 0.0164(7) 0.0011(6) 0.0067(5) 0.0054(6)

loop_
_atom_type_symbol
_atom_type_description
_atom_type_scat_dispersion_real
_atom_type_scat_dispersion_imag
_atom_type_scat_source
C C 0.0033 0.0016 'International Tables Vol C Tables 4.2.6.8 and 6.1.1.4'
H H 0.0000 0.0000 'International Tables Vol C Tables 4.2.6.8 and 6.1.1.4'
Fe Fe 0.3463 0.8444 'International Tables Vol C Tables 4.2.6.8 and 6.1.1.4'

loop_
_geom_angle_atom_site_label_1
_geom_angle_atom_site_label_2
_geom_angle_atom_site_label_3
_geom_angle
_geom_angle_site_symmetry_1
_geom_angle_site_symmetry_3
C1 Fe1 C1 180.0 . 9
C1 Fe1 C3 68.67(6) . .
C1 Fe1 C3 111.33(6) 9 .
C1 Fe1 C3 111.33(6) . 4
C1 Fe1 C3 68.67(6) 9 4
C3 Fe1 C3 139.23(7) . 4
C1 Fe1 C3 111.33(6) . 9
C1 Fe1 C3 68.67(6) 9 9
C3 Fe1 C3 180.00(7) . 9
C3 Fe1 C3 40.77(7) 4 9
C1 Fe1 C3 68.66(6) . 12
C1 Fe1 C3 111.33(6) 9 12
C3 Fe1 C3 40.77(7) . 12
C3 Fe1 C3 180.0 4 12
C3 Fe1 C3 139.23(7) 9 12
C1 Fe1 C2 40.77(5) . 12
C1 Fe1 C2 139.23(5) 9 12
C3 Fe1 C2 68.60(5) . 12
C3 Fe1 C2 139.23(5) 4 12
C3 Fe1 C2 111.40(5) 9 12
C3 Fe1 C2 40.77(5) 12 12
C1 Fe1 C2 40.77(5) . .
C1 Fe1 C2 139.23(5) 9 .
C3 Fe1 C2 40.77(5) . .
C3 Fe1 C2 111.40(5) 4 .
C3 Fe1 C2 139.23(5) 9 .
C3 Fe1 C2 68.60(5) 12 .
C2 Fe1 C2 68.55(7) 12 .
C1 Fe1 C2 139.23(5) . 9
C1 Fe1 C2 40.77(5) 9 9
C3 Fe1 C2 139.23(5) . 9
C3 Fe1 C2 68.60(5) 4 9
C3 Fe1 C2 40.77(5) 9 9
C3 Fe1 C2 111.41(5) 12 9
C2 Fe1 C2 111.45(7) 12 9
C2 Fe1 C2 180.0 . 9
C1 Fe1 C2 139.23(5) . 4
C1 Fe1 C2 40.77(5) 9 4
C3 Fe1 C2 111.41(5) . 4
C3 Fe1 C2 40.77(5) 4 4
C3 Fe1 C2 68.60(5) 9 4
C3 Fe1 C2 139.23(5) 12 4
C2 Fe1 C2 180.0 12 4
C2 Fe1 C2 111.45(7) . 4
C2 Fe1 C2 68.55(7) 9 4
C2 C1 C2 107.92(16) . 12
C2 C1 C4 126.04(8) . .
C2 C1 C4 126.04(8) 12 .
C2 C1 Fe1 69.66(8) . .
C2 C1 Fe1 69.66(8) 12 .
C4 C1 Fe1 126.55(13) . .
C3 C2 C1 108.09(11) . .
C3 C2 C5 125.79(13) . .
C1 C2 C5 126.06(13) . .
C3 C2 Fe1 69.64(7) . .
C1 C2 Fe1 69.57(8) . .
C5 C2 Fe1 128.43(9) . .
C3 C3 C2 107.95(7) 12 .
C3 C3 C6 126.10(7) 12 .
C2 C3 C6 125.91(11) . .
C3 C3 Fe1 69.62(3) 12 .
C2 C3 Fe1 69.59(7) . .
C6 C3 Fe1 128.31(10) . .
C1 C4 H1 110.5(15) . .
C1 C4 H2 113.0(14) . .
H1 C4 H2 108.5(16) . .
C2 C5 H4 110.9(13) . .
C2 C5 H3 110.0(10) . .
H4 C5 H3 110.3(17) . .
C2 C5 H5 111.5(11) . .
H4 C5 H5 105.0(17) . .
H3 C5 H5 109.0(15) . .
C3 C6 H7 110.4(10) . .
C3 C6 H6 109.7(12) . .
H7 C6 H6 110.7(16) . .
C3 C6 H8 110.9(12) . .
H7 C6 H8 108.6(16) . .
H6 C6 H8 106.5(18) . .

loop_
_geom_bond_atom_site_label_1
_geom_bond_atom_site_label_2
_geom_bond_distance
_geom_bond_site_symmetry_2
Fe1 C1 2.0507(17) .
Fe1 C1 2.0507(17) 9
Fe1 C3 2.0526(12) .
Fe1 C3 2.0526(12) 4
Fe1 C3 2.0526(12) 9
Fe1 C3 2.0526(12) 12
Fe1 C2 2.0519(12) 12
Fe1 C2 2.0519(12) .
Fe1 C2 2.0519(12) 9
Fe1 C2 2.0519(12) 4
C1 C2 1.4291(17) .
C1 C2 1.4291(17) 12
C1 C4 1.502(3) .
C2 C3 1.4298(19) .
C2 C5 1.4991(18) .
C3 C3 1.430(2) 12
C3 C6 1.4963(18) .
C4 H1 0.96(3) .
C4 H2 0.930(19) .
C5 H4 0.95(2) .
C5 H3 0.974(19) .
C5 H5 0.97(2) .
C6 H7 0.992(18) .
C6 H6 0.96(2) .
C6 H8 0.98(2) .

loop_
_geom_torsion_atom_site_label_1
_geom_torsion_atom_site_label_2
_geom_torsion_atom_site_label_3
_geom_torsion_atom_site_label_4
_geom_torsion
_geom_torsion_site_symmetry_1
_geom_torsion_site_symmetry_4
C1 Fe1 C1 C2 130.8(16) 9 .
C3 Fe1 C1 C2 37.62(8) . .
C3 Fe1 C1 C2 -98.45(9) 4 .
C3 Fe1 C1 C2 -142.38(8) 9 .
C3 Fe1 C1 C2 81.55(9) 12 .
C2 Fe1 C1 C2 119.17(15) 12 .
C2 Fe1 C1 C2 180.0 9 .
C2 Fe1 C1 C2 -60.83(15) 4 .
C1 Fe1 C1 C2 11.6(16) 9 12
C3 Fe1 C1 C2 -81.55(9) . 12
C3 Fe1 C1 C2 142.38(8) 4 12
C3 Fe1 C1 C2 98.45(9) 9 12
C3 Fe1 C1 C2 -37.62(8) 12 12
C2 Fe1 C1 C2 -119.17(15) . 12
C2 Fe1 C1 C2 60.83(15) 9 12
C2 Fe1 C1 C2 180.0 4 12
C1 Fe1 C1 C4 -108.8(16) 9 .
C3 Fe1 C1 C4 158.04(4) . .
C3 Fe1 C1 C4 21.96(4) 4 .
C3 Fe1 C1 C4 -21.96(4) 9 .
C3 Fe1 C1 C4 -158.04(4) 12 .
C2 Fe1 C1 C4 -120.41(8) 12 .
C2 Fe1 C1 C4 120.41(8) . .
C2 Fe1 C1 C4 -59.58(8) 9 .
C2 Fe1 C1 C4 59.58(8) 4 .
C2 C1 C2 C3 0.19(19) 12 .
C4 C1 C2 C3 179.77(16) . .
Fe1 C1 C2 C3 -59.18(9) . .
C2 C1 C2 C5 -177.31(9) 12 .
C4 C1 C2 C5 2.3(3) . .
Fe1 C1 C2 C5 123.32(13) . .
C2 C1 C2 Fe1 59.37(11) 12 .
C4 C1 C2 Fe1 -121.05(18) . .
C1 Fe1 C2 C3 119.46(11) . .
C1 Fe1 C2 C3 -60.54(11) 9 .
C3 Fe1 C2 C3 -142.28(8) 4 .
C3 Fe1 C2 C3 180.0 9 .
C3 Fe1 C2 C3 37.72(8) 12 .
C2 Fe1 C2 C3 81.67(8) 12 .
C2 Fe1 C2 C3 -147.91(7) 9 .
C2 Fe1 C2 C3 -98.33(8) 4 .
C1 Fe1 C2 C1 180.0 9 .
C3 Fe1 C2 C1 -119.46(11) . .
C3 Fe1 C2 C1 98.27(9) 4 .
C3 Fe1 C2 C1 60.54(11) 9 .
C3 Fe1 C2 C1 -81.73(9) 12 .
C2 Fe1 C2 C1 -37.78(9) 12 .
C2 Fe1 C2 C1 92.63(9) 9 .
C2 Fe1 C2 C1 142.22(9) 4 .
C1 Fe1 C2 C5 -120.42(17) . .
C1 Fe1 C2 C5 59.58(17) 9 .
C3 Fe1 C2 C5 120.13(16) . .
C3 Fe1 C2 C5 -22.15(15) 4 .
C3 Fe1 C2 C5 -59.87(16) 9 .
C3 Fe1 C2 C5 157.85(15) 12 .
C2 Fe1 C2 C5 -158.20(12) 12 .
C2 Fe1 C2 C5 -27.78(13) 9 .
C2 Fe1 C2 C5 21.80(12) 4 .
C1 C2 C3 C3 -0.12(12) . 12
C5 C2 C3 C3 177.39(11) . 12
Fe1 C2 C3 C3 -59.26(3) . 12
C1 C2 C3 C6 -177.68(13) . .
C5 C2 C3 C6 -0.2(2) . .
Fe1 C2 C3 C6 123.18(13) . .
C1 C2 C3 Fe1 59.14(10) . .
C5 C2 C3 Fe1 -123.36(13) . .
C1 Fe1 C3 C3 81.65(3) . 12
C1 Fe1 C3 C3 -98.35(3) 9 12
C3 Fe1 C3 C3 180.0 4 12
C3 Fe1 C3 C3 -3.43(4) 9 12
C2 Fe1 C3 C3 37.72(5) 12 12
C2 Fe1 C3 C3 119.27(7) . 12
C2 Fe1 C3 C3 -60.73(7) 9 12
C2 Fe1 C3 C3 -142.28(5) 4 12
C1 Fe1 C3 C2 -37.62(7) . .
C1 Fe1 C3 C2 142.38(7) 9 .
C3 Fe1 C3 C2 60.72(7) 4 .
C3 Fe1 C3 C2 -122.71(9) 9 .
C3 Fe1 C3 C2 -119.27(7) 12 .
C2 Fe1 C3 C2 -81.55(10) 12 .
C2 Fe1 C3 C2 180.0 9 .
C2 Fe1 C3 C2 98.45(10) 4 .
C1 Fe1 C3 C6 -157.85(13) . .
C1 Fe1 C3 C6 22.15(13) 9 .
C3 Fe1 C3 C6 -59.51(11) 4 .
C3 Fe1 C3 C6 117.06(11) 9 .
C3 Fe1 C3 C6 120.49(11) 12 .
C2 Fe1 C3 C6 158.21(13) 12 .
C2 Fe1 C3 C6 -120.23(14) . .
C2 Fe1 C3 C6 59.77(14) 9 .
C2 Fe1 C3 C6 -21.79(13) 4 .
